data_4505445
loop_
_publ_author_name
'Klare, Jennifer E.'
'Tulevski, George S.'
'Nuckolls, Colin'

_publ_section_title
;
 Chemical reactions with upright monolayers of cruciform pi-systems.
;
_journal_issue 23
_journal_name_full 'Langmuir : the ACS journal of surfaces and colloids'
_journal_page_first 10068
_journal_page_last 10072
_journal_paper_doi 10.1021/la0479152
_journal_volume 20
_journal_year 2004
_chemical_formula_sum 'C32 H20 N2 O2'
_chemical_formula_weight 464.50
_chemical_name_systematic
; 
 ? 
;
_space_group_IT_number 88
_symmetry_cell_setting tetragonal
_symmetry_space_group_name_Hall '-I 4ad'
_symmetry_space_group_name_H-M 'I 41/a :2'
_atom_sites_solution_hydrogens geom
_atom_sites_solution_primary direct
_atom_sites_solution_secondary difmap
_audit_creation_method SHELXL-97
_cell_angle_alpha 90.00
_cell_angle_beta 90.00
_cell_angle_gamma 90.00
_cell_formula_units_Z 16
_cell_length_a 29.530(6)
_cell_length_b 29.530(6)
_cell_length_c 10.639(2)
_cell_measurement_temperature 293(2)
_cell_volume 9277(3)
_computing_cell_refinement 'Bruker SMART'
_computing_data_collection 'Bruker SMART'
_computing_data_reduction 'Bruker SHELXTL'
_computing_molecular_graphics 'Bruker SHELXTL'
_computing_publication_material 'Bruker SHELXTL'
_computing_structure_refinement 'SHELXL-97 (Sheldrick, 1997)'
_computing_structure_solution 'SHELXS-97 (Sheldrick, 1990)'
_diffrn_ambient_temperature 293(2)
_diffrn_measured_fraction_theta_full 0.922
_diffrn_measured_fraction_theta_max 0.922
_diffrn_measurement_device_type 'CCD area detector'
_diffrn_measurement_method 'phi and omega scans'
_diffrn_radiation_monochromator graphite
_diffrn_radiation_source 'fine-focus sealed tube'
_diffrn_radiation_type MoK\a
_diffrn_radiation_wavelength 0.71073
_diffrn_reflns_av_R_equivalents 1.5976
_diffrn_reflns_av_sigmaI/netI 0.6899
_diffrn_reflns_limit_h_max 38
_diffrn_reflns_limit_h_min -39
_diffrn_reflns_limit_k_max 38
_diffrn_reflns_limit_k_min -38
_diffrn_reflns_limit_l_max 14
_diffrn_reflns_limit_l_min -5
_diffrn_reflns_number 30940
_diffrn_reflns_theta_full 28.28
_diffrn_reflns_theta_max 28.28
_diffrn_reflns_theta_min 1.38
_exptl_absorpt_coefficient_mu 0.084
_exptl_absorpt_correction_T_max 0.9950
_exptl_absorpt_correction_T_min 0.9594
_exptl_absorpt_correction_type none
_exptl_crystal_density_diffrn 1.330
_exptl_crystal_density_method 'not measured'
_exptl_crystal_F_000 3872
_exptl_crystal_size_max 0.50
_exptl_crystal_size_mid 0.06
_exptl_crystal_size_min 0.06
_refine_diff_density_max 0.485
_refine_diff_density_min -0.542
_refine_diff_density_rms 0.126
_refine_ls_extinction_coef 0.00070(16)
_refine_ls_extinction_expression Fc^*^=kFc[1+0.001xFc^2^\l^3^/sin(2\q)]^-1/4^
_refine_ls_extinction_method SHELXL
_refine_ls_goodness_of_fit_ref 1.007
_refine_ls_hydrogen_treatment mixed
_refine_ls_matrix_type full
_refine_ls_number_parameters 326
_refine_ls_number_reflns 5307
_refine_ls_number_restraints 0
_refine_ls_restrained_S_all 1.007
_refine_ls_R_factor_all 0.4408
_refine_ls_R_factor_gt 0.1284
_refine_ls_shift/su_max 0.316
_refine_ls_shift/su_mean 0.020
_refine_ls_structure_factor_coef Fsqd
_refine_ls_weighting_details 'calc w=1/[\s^2^(Fo^2^)+(0.0900P)^2^+0.0000P] where P=(Fo^2^+2Fc^2^)/3'
_refine_ls_weighting_scheme calc
_refine_ls_wR_factor_gt 0.2185
_refine_ls_wR_factor_ref 0.3404
_reflns_number_gt 1194
_reflns_number_total 5307
_reflns_threshold_expression >2sigma(I)
_cod_data_source_file la0479152si20040821_015040.cif
_cod_data_source_block cns10
_cod_depositor_comments
;
The following automatic conversions were performed:

'_symmetry_cell_setting' value 'Tetragonal' changed to 'tetragonal'
according to /home/saulius/struct/CIF-dictionaries/cif_core.dic
dictionary named 'cif_core.dic' version 2.4.1 from 2010-06-29.

Automatic conversion script
Id: cif_fix_values 1715 2011-07-08 13:25:40Z adriana 
;
_cod_original_cell_volume 9278(3)
_cod_original_sg_symbol_H-M I4(1)/a
_cod_database_code 4505445

loop_
_symmetry_equiv_pos_as_xyz
'x, y, z'
'-x+1/2, -y, z+1/2'
'-y+3/4, x+1/4, z+1/4'
'y+3/4, -x+3/4, z+3/4'
'x+1/2, y+1/2, z+1/2'
'-x+1, -y+1/2, z+1'
'-y+5/4, x+3/4, z+3/4'
'y+5/4, -x+5/4, z+5/4'
'-x, -y, -z'
'x-1/2, y, -z-1/2'
'y-3/4, -x-1/4, -z-1/4'
'-y-3/4, x-3/4, -z-3/4'
'-x+1/2, -y+1/2, -z+1/2'
'x, y+1/2, -z'
'y-1/4, -x+1/4, -z+1/4'
'-y-1/4, x-1/4, -z-1/4'

loop_
_atom_site_label
_atom_site_type_symbol
_atom_site_fract_x
_atom_site_fract_y
_atom_site_fract_z
_atom_site_U_iso_or_equiv
_atom_site_adp_type
_atom_site_occupancy
_atom_site_symmetry_multiplicity
_atom_site_calc_flag
_atom_site_refinement_flags
O1 O 0.47904(18) 1.05870(18) 0.0957(7) 0.0415(18) Uani 1 1 d .
O2 O 0.52517(18) 0.92968(17) 0.4299(7) 0.044(2) Uani 1 1 d .
N1 N 0.5509(2) 1.03344(19) 0.0716(8) 0.0301(19) Uani 1 1 d .
N2 N 0.4536(2) 0.95516(18) 0.4498(7) 0.0259(19) Uani 1 1 d .
C11 C 0.4550(3) 1.0111(2) 0.2727(11) 0.037(3) Uani 1 1 d .
C12 C 0.4859(3) 1.0256(3) 0.1831(11) 0.035(3) Uani 1 1 d .
C13 C 0.5309(2) 1.0104(2) 0.1690(10) 0.028(2) Uani 1 1 d .
C14 C 0.5497(3) 0.9769(3) 0.2480(9) 0.031(2) Uani 1 1 d .
C15 C 0.5188(3) 0.9630(2) 0.3377(10) 0.031(2) Uani 1 1 d .
C16 C 0.4740(2) 0.9776(2) 0.3535(10) 0.030(2) Uani 1 1 d .
C20 C 0.5194(3) 1.0613(3) 0.0285(10) 0.035(3) Uani 1 1 d .
C21 C 0.5246(3) 1.0940(3) -0.0686(11) 0.042(3) Uani 1 1 d .
C22 C 0.4883(3) 1.1220(3) -0.1010(13) 0.063(4) Uani 1 1 d .
H22A H 0.4609 1.1204 -0.0580 0.076 Uiso 1 1 calc R
C23 C 0.4945(5) 1.1526(4) -0.2005(15) 0.082(4) Uani 1 1 d .
H23A H 0.4703 1.1705 -0.2258 0.098 Uiso 1 1 calc R
C24 C 0.5353(5) 1.1568(4) -0.2618(15) 0.088(5) Uani 1 1 d .
H24A H 0.5387 1.1779 -0.3260 0.105 Uiso 1 1 calc R
C25 C 0.5705(4) 1.1297(4) -0.2275(13) 0.074(4) Uani 1 1 d .
H25A H 0.5981 1.1325 -0.2686 0.089 Uiso 1 1 calc R
C26 C 0.5657(3) 1.0979(3) -0.1317(12) 0.051(3) Uani 1 1 d .
H26A H 0.5899 1.0794 -0.1100 0.061 Uiso 1 1 calc R
C31 C 0.4075(2) 1.0291(2) 0.2858(10) 0.037(3) Uani 1 1 d .
C32 C 0.3712(3) 1.0013(3) 0.3318(12) 0.057(4) Uani 1 1 d .
H32A H 0.3767 0.9713 0.3539 0.068 Uiso 1 1 calc R
C33 C 0.3282(3) 1.0193(3) 0.3434(12) 0.052(3) Uani 1 1 d .
H33A H 0.3049 1.0014 0.3752 0.062 Uiso 1 1 calc R
C34 C 0.3191(3) 1.0634(3) 0.3085(12) 0.063(4) Uani 1 1 d .
H34A H 0.2901 1.0751 0.3177 0.076 Uiso 1 1 calc R
C35 C 0.3538(3) 1.0906(3) 0.2592(12) 0.051(3) Uani 1 1 d .
H35A H 0.3475 1.1201 0.2342 0.061 Uiso 1 1 calc R
C36 C 0.3981(3) 1.0735(3) 0.2472(11) 0.045(3) Uani 1 1 d .
H36A H 0.4210 1.0916 0.2140 0.054 Uiso 1 1 calc R
C40 C 0.4851(3) 0.9279(3) 0.4930(10) 0.038(3) Uani 1 1 d .
C41 C 0.4813(3) 0.8950(3) 0.5942(10) 0.039(3) Uani 1 1 d .
C42 C 0.5148(3) 0.8611(3) 0.6116(11) 0.045(3) Uani 1 1 d .
H42A H 0.5397 0.8596 0.5581 0.054 Uiso 1 1 calc R
C43 C 0.5102(3) 0.8305(3) 0.7080(12) 0.057(3) Uani 1 1 d .
H43A H 0.5317 0.8078 0.7180 0.069 Uiso 1 1 calc R
C44 C 0.4743(4) 0.8329(3) 0.7902(12) 0.062(3) Uani 1 1 d .
H44A H 0.4723 0.8125 0.8565 0.075 Uiso 1 1 calc R
C45 C 0.4410(3) 0.8658(3) 0.7742(12) 0.050(3) Uani 1 1 d .
H45A H 0.4160 0.8666 0.8276 0.061 Uiso 1 1 calc R
C46 C 0.4449(3) 0.8965(3) 0.6808(11) 0.040(3) Uani 1 1 d .
H46A H 0.4233 0.9192 0.6732 0.048 Uiso 1 1 calc R
C51 C 0.5974(2) 0.9607(2) 0.2357(9) 0.026(2) Uani 1 1 d .
C52 C 0.6172(3) 0.9580(3) 0.1206(12) 0.046(3) Uani 1 1 d .
H52A H 0.6005 0.9657 0.0497 0.056 Uiso 1 1 calc R
C53 C 0.6623(3) 0.9436(3) 0.1064(13) 0.057(3) Uani 1 1 d .
H53A H 0.6752 0.9426 0.0266 0.069 Uiso 1 1 calc R
C54 C 0.6873(3) 0.9311(3) 0.2079(14) 0.057(3) Uani 1 1 d .
H54A H 0.7169 0.9207 0.1993 0.068 Uiso 1 1 calc R
C55 C 0.6677(3) 0.9345(3) 0.3208(14) 0.069(4) Uani 1 1 d .
H55A H 0.6845 0.9263 0.3911 0.083 Uiso 1 1 calc R
C56 C 0.6238(3) 0.9495(3) 0.3388(12) 0.055(3) Uani 1 1 d .
H56A H 0.6120 0.9520 0.4196 0.066 Uiso 1 1 calc R

loop_
_atom_site_aniso_label
_atom_site_aniso_U_11
_atom_site_aniso_U_22
_atom_site_aniso_U_33
_atom_site_aniso_U_23
_atom_site_aniso_U_13
_atom_site_aniso_U_12
O1 0.054(4) 0.041(3) 0.030(6) -0.003(3) 0.006(3) -0.001(3)
O2 0.044(4) 0.043(4) 0.046(6) 0.004(4) 0.000(4) -0.001(3)
N1 0.031(4) 0.028(4) 0.032(6) 0.005(4) 0.006(4) -0.003(3)
N2 0.032(4) 0.021(3) 0.025(6) 0.002(3) 0.002(4) 0.001(3)
C11 0.035(5) 0.021(4) 0.056(9) 0.007(5) -0.002(5) -0.006(4)
C12 0.035(5) 0.029(5) 0.041(8) 0.006(5) -0.002(5) -0.004(4)
C13 0.031(5) 0.032(5) 0.021(7) 0.000(4) 0.008(4) -0.001(4)
C14 0.040(5) 0.041(5) 0.011(7) -0.008(4) 0.007(4) 0.002(4)
C15 0.048(5) 0.017(4) 0.026(8) 0.002(4) -0.014(5) 0.002(4)
C16 0.024(4) 0.034(5) 0.032(8) -0.009(5) 0.005(4) -0.005(4)
C20 0.032(5) 0.043(5) 0.031(8) 0.010(5) 0.002(5) -0.006(4)
C21 0.051(6) 0.036(5) 0.040(9) 0.011(5) 0.008(5) 0.002(4)
C22 0.059(7) 0.051(6) 0.080(12) 0.017(7) -0.008(7) -0.002(5)
C23 0.121(11) 0.064(8) 0.062(13) 0.022(8) -0.025(9) 0.006(7)
C24 0.147(13) 0.058(8) 0.058(13) 0.024(7) 0.000(10) -0.021(8)
C25 0.104(9) 0.064(7) 0.055(12) 0.009(7) 0.043(8) -0.028(7)
C26 0.061(6) 0.041(5) 0.050(10) -0.003(6) 0.014(6) -0.006(5)
C31 0.026(4) 0.030(5) 0.055(9) -0.002(5) 0.005(5) 0.004(3)
C32 0.033(5) 0.033(5) 0.104(12) 0.003(6) -0.006(6) 0.001(4)
C33 0.034(5) 0.054(6) 0.068(11) 0.000(6) -0.012(6) -0.004(4)
C34 0.040(6) 0.063(6) 0.086(12) 0.002(7) 0.002(6) 0.021(5)
C35 0.040(5) 0.037(5) 0.076(11) 0.002(5) -0.005(6) 0.012(4)
C36 0.038(5) 0.041(5) 0.055(10) 0.000(5) 0.010(5) -0.001(4)
C40 0.048(6) 0.039(5) 0.027(8) -0.002(5) 0.011(5) -0.014(4)
C41 0.039(5) 0.042(5) 0.035(9) 0.008(5) -0.011(5) -0.004(4)
C42 0.048(6) 0.041(5) 0.046(9) 0.009(5) -0.005(5) 0.005(4)
C43 0.072(7) 0.058(7) 0.042(10) 0.009(6) -0.017(7) 0.004(5)
C44 0.088(8) 0.062(7) 0.037(10) 0.008(6) 0.006(7) -0.025(6)
C45 0.059(6) 0.051(6) 0.041(10) -0.007(6) 0.003(6) -0.018(5)
C46 0.049(6) 0.047(6) 0.024(8) -0.013(5) -0.003(5) -0.018(4)
C51 0.030(5) 0.038(5) 0.011(7) -0.003(4) 0.012(4) -0.003(3)
C52 0.030(5) 0.047(5) 0.063(11) -0.004(5) 0.000(5) 0.008(4)
C53 0.052(6) 0.054(6) 0.066(12) -0.006(6) 0.022(6) 0.004(5)
C54 0.033(6) 0.081(7) 0.056(11) -0.010(7) -0.009(6) 0.017(5)
C55 0.046(7) 0.088(8) 0.073(13) 0.012(8) -0.011(7) 0.015(5)
C56 0.048(6) 0.068(7) 0.049(11) 0.001(6) 0.004(6) 0.008(5)

loop_
_atom_type_symbol
_atom_type_description
_atom_type_scat_dispersion_real
_atom_type_scat_dispersion_imag
_atom_type_scat_source
C C 0.0033 0.0016 'International Tables Vol C Tables 4.2.6.8 and 6.1.1.4'
H H 0.0000 0.0000 'International Tables Vol C Tables 4.2.6.8 and 6.1.1.4'
N N 0.0061 0.0033 'International Tables Vol C Tables 4.2.6.8 and 6.1.1.4'
O O 0.0106 0.0060 'International Tables Vol C Tables 4.2.6.8 and 6.1.1.4'

loop_
_geom_angle_atom_site_label_1
_geom_angle_atom_site_label_2
_geom_angle_atom_site_label_3
_geom_angle
C12 O1 C20 105.2(6)
C40 O2 C15 104.8(7)
C20 N1 C13 105.6(6)
C40 N2 C16 104.3(7)
C12 C11 C16 111.6(7)
C12 C11 C31 124.6(8)
C16 C11 C31 123.7(8)
O1 C12 C11 126.2(7)
O1 C12 C13 107.2(8)
C11 C12 C13 126.6(8)
N1 C13 C12 109.1(7)
N1 C13 C14 128.9(7)
C12 C13 C14 122.0(8)
C15 C14 C13 111.0(7)
C15 C14 C51 126.0(8)
C13 C14 C51 122.9(8)
C14 C15 O2 127.1(7)
C14 C15 C16 127.9(8)
O2 C15 C16 105.0(8)
N2 C16 C15 111.0(7)
N2 C16 C11 128.1(7)
C15 C16 C11 120.8(8)
N1 C20 O1 112.9(8)
N1 C20 C21 126.7(8)
O1 C20 C21 120.3(7)
C22 C21 C26 120.1(10)
C22 C21 C20 119.8(9)
C26 C21 C20 120.1(8)
C23 C22 C21 117.8(11)
C22 C23 C24 122.1(12)
C25 C24 C23 119.2(12)
C24 C25 C26 120.9(11)
C25 C26 C21 119.9(10)
C36 C31 C32 119.1(7)
C36 C31 C11 119.2(7)
C32 C31 C11 121.7(7)
C33 C32 C31 119.8(7)
C34 C33 C32 121.0(8)
C33 C34 C35 120.0(8)
C36 C35 C34 120.5(8)
C31 C36 C35 119.5(7)
N2 C40 O2 114.8(8)
N2 C40 C41 127.9(8)
O2 C40 C41 117.2(8)
C46 C41 C42 117.8(9)
C46 C41 C40 121.2(8)
C42 C41 C40 121.0(9)
C43 C42 C41 119.4(10)
C44 C43 C42 121.2(10)
C43 C44 C45 120.2(11)
C46 C45 C44 119.8(10)
C45 C46 C41 121.5(9)
C52 C51 C56 117.3(8)
C52 C51 C14 120.2(9)
C56 C51 C14 122.5(9)
C51 C52 C53 121.4(11)
C54 C53 C52 120.7(12)
C55 C54 C53 117.3(10)
C54 C55 C56 123.7(12)
C55 C56 C51 119.6(11)

loop_
_geom_bond_atom_site_label_1
_geom_bond_atom_site_label_2
_geom_bond_distance
O1 C12 1.366(10)
O1 C20 1.391(10)
O2 C40 1.361(9)
O2 C15 1.401(10)
N1 C20 1.325(10)
N1 C13 1.373(11)
N2 C40 1.314(10)
N2 C16 1.361(11)
C11 C12 1.387(13)
C11 C16 1.426(12)
C11 C31 1.505(10)
C12 C13 1.410(10)
C13 C14 1.412(12)
C14 C15 1.383(12)
C14 C51 1.493(10)
C15 C16 1.402(10)
C20 C21 1.422(13)
C21 C22 1.396(11)
C21 C26 1.392(12)
C22 C23 1.403(17)
C23 C24 1.375(16)
C24 C25 1.362(15)
C25 C26 1.393(15)
C31 C36 1.403(10)
C31 C32 1.435(11)
C32 C33 1.384(10)
C33 C34 1.381(11)
C34 C35 1.402(12)
C35 C36 1.408(10)
C40 C41 1.456(13)
C41 C46 1.417(13)
C41 C42 1.418(10)
C42 C43 1.373(14)
C43 C44 1.376(14)
C44 C45 1.393(12)
C45 C46 1.350(14)
C51 C52 1.359(13)
C51 C56 1.385(14)
C52 C53 1.408(11)
C53 C54 1.360(15)
C54 C55 1.336(17)
C55 C56 1.385(12)

loop_
_cod_related_entry_id
_cod_related_entry_database
_cod_related_entry_code
1 ChemSpider 30661516
